data_1544516
loop_
_publ_author_name
'Shopov, Dimitar Y.'
'Rudshteyn, Benjamin'
'Campos, Jes\'us'
'Vinyard, David J.'
'Batista, Victor S.'
'Brudvig, Gary W.'
'Crabtree, Robert H.'

_publ_section_title
;
 A full set of iridium(iv) pyridine-alkoxide stereoisomers: highly
 geometry-dependent redox properties.
;
_journal_issue 2
_journal_name_full 'Chemical science'
_journal_page_first 1642
_journal_page_last 1652
_journal_paper_doi 10.1039/c6sc03758e
_journal_volume 8
_journal_year 2017
_chemical_formula_moiety 'C8 H10 O1 Ir1 Cl4 1-, Na 1+, 2.5(H2 O1)'
_chemical_formula_sum 'C8 H15 Cl4 Ir N Na O3.5'
_chemical_formula_weight 538.20
_chemical_name_common Na[Ir(pyalk)Cl4]
_chemical_name_systematic 'Sodium (2-{pyridin-2-yl}propan-2-olato)-tetrachloro-iridium(IV)'
_space_group_crystal_system triclinic
_space_group_IT_number 2
_space_group_name_Hall '-P 1'
_space_group_name_H-M_alt 'P -1'
_symmetry_space_group_name_Hall '-P 1'
_symmetry_space_group_name_H-M 'P -1'
_atom_sites_solution_hydrogens mixed
_audit_creation_method SHELXL-2014/7
_audit_update_record
;
2016-08-03 deposited with the CCDC.
2016-11-07 downloaded from the CCDC.
;
_cell_angle_alpha 74.431(5)
_cell_angle_beta 85.859(6)
_cell_angle_gamma 81.771(6)
_cell_formula_units_Z 4
_cell_length_a 8.4303(2)
_cell_length_b 13.4446(3)
_cell_length_c 14.3559(10)
_cell_measurement_reflns_used 64910
_cell_measurement_temperature 93(2)
_cell_measurement_theta_max 30.5
_cell_measurement_theta_min 3.1
_cell_volume 1550.31(13)
_computing_structure_refinement 'SHELXL-2014/7 (Sheldrick, 2014)'
_diffrn_ambient_temperature 93(2)
_diffrn_measured_fraction_theta_full 0.998
_diffrn_measured_fraction_theta_max 0.999
_diffrn_measurement_device_type 'Rigaku Saturn 944+ CCD'
_diffrn_radiation_type MoK\a
_diffrn_radiation_wavelength 0.71075
_diffrn_reflns_av_R_equivalents 0.0560
_diffrn_reflns_av_unetI/netI 0.0285
_diffrn_reflns_Laue_measured_fraction_full 0.998
_diffrn_reflns_Laue_measured_fraction_max 0.999
_diffrn_reflns_limit_h_max 12
_diffrn_reflns_limit_h_min -12
_diffrn_reflns_limit_k_max 19
_diffrn_reflns_limit_k_min -19
_diffrn_reflns_limit_l_max 20
_diffrn_reflns_limit_l_min -20
_diffrn_reflns_number 86738
_diffrn_reflns_point_group_measured_fraction_full 0.998
_diffrn_reflns_point_group_measured_fraction_max 0.999
_diffrn_reflns_theta_full 25.242
_diffrn_reflns_theta_max 30.505
_diffrn_reflns_theta_min 3.079
_exptl_absorpt_coefficient_mu 9.330
_exptl_absorpt_correction_T_max 1.000
_exptl_absorpt_correction_T_min 0.435
_exptl_absorpt_correction_type multi-scan
_exptl_crystal_colour Brown
_exptl_crystal_density_diffrn 2.306
_exptl_crystal_description Prism
_exptl_crystal_F_000 1016
_exptl_crystal_recrystallization_method 'Re-crystallisation from solvent: Ethyl acetate, pentane'
_exptl_crystal_size_max 0.250
_exptl_crystal_size_mid 0.200
_exptl_crystal_size_min 0.180
_refine_diff_density_max 1.785
_refine_diff_density_min -2.046
_refine_diff_density_rms 0.177
_refine_ls_extinction_method none
_refine_ls_goodness_of_fit_ref 1.094
_refine_ls_hydrogen_treatment mixed
_refine_ls_matrix_type full
_refine_ls_number_parameters 368
_refine_ls_number_reflns 9438
_refine_ls_number_restraints 10
_refine_ls_restrained_S_all 1.093
_refine_ls_R_factor_all 0.0348
_refine_ls_R_factor_gt 0.0306
_refine_ls_shift/su_max 0.002
_refine_ls_shift/su_mean 0.000
_refine_ls_structure_factor_coef Fsqd
_refine_ls_weighting_details 'w=1/[\s^2^(Fo^2^)+8.6885P] where P=(Fo^2^+2Fc^2^)/3'
_refine_ls_weighting_scheme calc
_refine_ls_wR_factor_gt 0.0559
_refine_ls_wR_factor_ref 0.0586
_reflns_Friedel_coverage 0.000
_reflns_number_gt 8646
_reflns_number_total 9438
_reflns_threshold_expression 'I > 2\s(I)'
_cod_data_source_file c6sc03758e2.cif
_cod_data_source_block 8iv
_cod_depositor_comments
;

 Adding full bibliography for 1544510--1544517.cif.

2023-04-19
Z value and formula fixed to values more according to usual
chemical conventions.                 miguel
;
_cod_original_formula_sum 'C16 H30 Cl8 Ir2 N2 Na2 O7'
_cod_original_formula_weight 1076.40
_cod_original_formula_moiety '2(C8 H10 O1 Ir1 Cl4 1-), 2(Na 1+), 5(H2 O1)'
_cod_original_formula_units_Z 2
_cod_database_code 1544516
_shelx_shelxl_version_number 2014/7
_shelx_space_group_comment
;
The symmetry employed for this shelxl refinement is uniquely defined
by the following loop, which should always be used as a source of
symmetry information in preference to the above space-group names.
They are only intended as comments.
;
_shelx_estimated_absorpt_t_min 0.204
_shelx_estimated_absorpt_t_max 0.284

loop_
_space_group_symop_operation_xyz
'x, y, z'
'-x, -y, -z'

loop_
_atom_site_label
_atom_site_type_symbol
_atom_site_fract_x
_atom_site_fract_y
_atom_site_fract_z
_atom_site_U_iso_or_equiv
_atom_site_adp_type
_atom_site_occupancy
_atom_site_site_symmetry_order
_atom_site_calc_flag
_atom_site_refinement_flags_posn
_atom_site_refinement_flags_adp
O3 O 1.2560(4) 0.0435(3) -0.0055(3) 0.0329(7) Uani 1 1 d D .
Ir1 Ir 0.82973(2) 0.25989(2) 0.15588(2) 0.01619(4) Uani 1 1 d . .
Ir2 Ir 1.29464(2) -0.25027(2) 0.34710(2) 0.01674(4) Uani 1 1 d . .
Cl3 Cl 0.91784(13) 0.21542(8) 0.31352(7) 0.0258(2) Uani 1 1 d . .
Cl8 Cl 1.21148(12) -0.35356(8) 0.25765(7) 0.02377(19) Uani 1 1 d . .
Cl4 Cl 0.74276(12) 0.30994(8) -0.00276(7) 0.0251(2) Uani 1 1 d . .
Cl1 Cl 0.83147(12) 0.08300(8) 0.16313(8) 0.0250(2) Uani 1 1 d . .
Cl2 Cl 1.09437(12) 0.24702(8) 0.09655(8) 0.0256(2) Uani 1 1 d . .
Cl5 Cl 1.42998(12) -0.15517(9) 0.20991(7) 0.0276(2) Uani 1 1 d . .
Cl6 Cl 1.52550(12) -0.36641(8) 0.38870(8) 0.0259(2) Uani 1 1 d . .
N1 N 0.8055(4) 0.4124(3) 0.1543(2) 0.0186(6) Uani 1 1 d . .
C1 C 0.9214(5) 0.4741(3) 0.1285(3) 0.0226(8) Uani 1 1 d . .
H1 H 1.0257 0.4456 0.1114 0.027 Uiso 1 1 calc R U
C4 C 0.6206(5) 0.5548(3) 0.1773(3) 0.0250(9) Uani 1 1 d . .
H4 H 0.5151 0.5817 0.1939 0.030 Uiso 1 1 calc R U
C3 C 0.7381(6) 0.6193(3) 0.1509(3) 0.0274(9) Uani 1 1 d . .
H3 H 0.7148 0.6910 0.1492 0.033 Uiso 1 1 calc R U
C2 C 0.8922(5) 0.5780(3) 0.1264(3) 0.0258(9) Uani 1 1 d . .
H2 H 0.9755 0.6210 0.1087 0.031 Uiso 1 1 calc R U
C5 C 0.6570(5) 0.4500(3) 0.1797(3) 0.0198(7) Uani 1 1 d . .
Cl7 Cl 1.37262(13) -0.14928(8) 0.44134(8) 0.0269(2) Uani 1 1 d . .
Na2 Na 1.1484(2) -0.01626(15) 0.15574(14) 0.0321(4) Uani 1 1 d . .
Na1 Na 0.4903(3) 0.11384(19) 0.21171(16) 0.0452(5) Uani 1 1 d . .
O2 O 1.0989(3) -0.1557(2) 0.3157(2) 0.0193(5) Uani 1 1 d . .
N2 N 1.1559(4) -0.3226(2) 0.4593(2) 0.0181(6) Uani 1 1 d . .
O6 O 0.5008(5) 0.1249(3) 0.0489(3) 0.0398(8) Uani 1 1 d D .
O5 O 1.2384(4) 0.0603(3) 0.2705(3) 0.0326(7) Uani 1 1 d D .
O1 O 0.6084(3) 0.2719(2) 0.2012(2) 0.0208(6) Uani 1 1 d . .
C13 C 1.0021(5) -0.2783(3) 0.4581(3) 0.0190(7) Uani 1 1 d . .
C11 C 0.9366(6) -0.4145(3) 0.5947(3) 0.0266(9) Uani 1 1 d . .
H11 H 0.8606 -0.4463 0.6412 0.032 Uiso 1 1 calc R U
C10 C 1.0954(5) -0.4588(3) 0.5956(3) 0.0251(9) Uani 1 1 d . .
H10 H 1.1301 -0.5208 0.6433 0.030 Uiso 1 1 calc R U
C14 C 0.9619(5) -0.1769(3) 0.3812(3) 0.0194(7) Uani 1 1 d . .
C6 C 0.5382(5) 0.3722(3) 0.2120(3) 0.0205(8) Uani 1 1 d . .
C9 C 1.2026(5) -0.4113(3) 0.5263(3) 0.0220(8) Uani 1 1 d . .
H9 H 1.3114 -0.4420 0.5260 0.026 Uiso 1 1 calc R U
C12 C 0.8904(5) -0.3238(3) 0.5253(3) 0.0246(8) Uani 1 1 d . .
H12 H 0.7818 -0.2925 0.5237 0.030 Uiso 1 1 calc R U
C15 C 0.8237(5) -0.1842(4) 0.3215(3) 0.0298(10) Uani 1 1 d . .
H15A H 0.8031 -0.1195 0.2702 0.045 Uiso 1 1 calc R U
H15B H 0.7272 -0.1949 0.3634 0.045 Uiso 1 1 calc R U
H15C H 0.8519 -0.2428 0.2925 0.045 Uiso 1 1 calc R U
O4 O 1.0314(4) -0.1431(3) 0.1013(2) 0.0317(7) Uani 1 1 d D .
O7 O 0.5494(6) 0.0702(4) 0.3716(3) 0.0543(11) Uani 1 1 d D .
C16 C 0.9236(6) -0.0875(3) 0.4298(3) 0.0278(9) Uani 1 1 d . .
H16A H 1.0160 -0.0842 0.4660 0.042 Uiso 1 1 calc R U
H16B H 0.8302 -0.0994 0.4742 0.042 Uiso 1 1 calc R U
H16C H 0.9000 -0.0217 0.3803 0.042 Uiso 1 1 calc R U
C8 C 0.3897(6) 0.4052(4) 0.1503(4) 0.0355(11) Uani 1 1 d . .
H8A H 0.3359 0.4724 0.1579 0.053 Uiso 1 1 calc R U
H8B H 0.3160 0.3527 0.1713 0.053 Uiso 1 1 calc R U
H8C H 0.4220 0.4119 0.0821 0.053 Uiso 1 1 calc R U
H5A H 1.250(8) 0.015(4) 0.323(3) 0.053 Uiso 1 1 d D U
H5B H 1.157(5) 0.101(4) 0.279(5) 0.053 Uiso 1 1 d D U
H3A H 1.186(6) 0.074(4) -0.046(4) 0.053 Uiso 1 1 d D U
H3B H 1.303(7) -0.005(4) -0.028(4) 0.053 Uiso 1 1 d D U
H6A H 0.524(8) 0.184(3) 0.018(4) 0.053 Uiso 1 1 d D U
H6B H 0.425(5) 0.115(5) 0.018(4) 0.053 Uiso 1 1 d D U
H7D H 0.535(8) 0.009(3) 0.405(4) 0.053 Uiso 1 1 d D U
H4A H 1.078(7) -0.168(5) 0.057(3) 0.053 Uiso 1 1 d D U
H4B H 1.050(8) -0.193(3) 0.149(3) 0.053 Uiso 1 1 d D U
C7 C 0.4934(6) 0.3587(4) 0.3198(3) 0.0320(10) Uani 1 1 d . .
H7A H 0.4138 0.3099 0.3398 0.048 Uiso 1 1 calc R U
H7B H 0.4483 0.4262 0.3305 0.048 Uiso 1 1 calc R U
H7C H 0.5895 0.3314 0.3578 0.048 Uiso 1 1 calc R U
H7E H 0.625(5) 0.095(5) 0.390(4) 0.048 Uiso 1 1 d D U

loop_
_atom_site_aniso_label
_atom_site_aniso_U_11
_atom_site_aniso_U_22
_atom_site_aniso_U_33
_atom_site_aniso_U_23
_atom_site_aniso_U_13
_atom_site_aniso_U_12
O3 0.0321(18) 0.0364(19) 0.0336(18) -0.0144(15) -0.0063(14) -0.0027(15)
Ir1 0.01653(7) 0.01611(7) 0.01556(7) -0.00397(5) -0.00041(5) -0.00124(5)
Ir2 0.01693(7) 0.01585(7) 0.01501(7) -0.00063(5) 0.00015(5) -0.00106(5)
Cl3 0.0321(5) 0.0256(5) 0.0193(4) -0.0065(4) -0.0054(4) 0.0013(4)
Cl8 0.0275(5) 0.0236(5) 0.0210(4) -0.0077(4) -0.0014(4) -0.0021(4)
Cl4 0.0256(5) 0.0297(5) 0.0186(4) -0.0046(4) -0.0028(4) -0.0010(4)
Cl1 0.0263(5) 0.0186(4) 0.0315(5) -0.0088(4) -0.0047(4) -0.0010(4)
Cl2 0.0193(4) 0.0285(5) 0.0272(5) -0.0067(4) 0.0022(4) 0.0005(4)
Cl5 0.0229(5) 0.0306(5) 0.0224(5) 0.0027(4) 0.0034(4) -0.0014(4)
Cl6 0.0197(4) 0.0240(5) 0.0287(5) -0.0004(4) -0.0018(4) 0.0022(4)
N1 0.0177(15) 0.0185(15) 0.0188(15) -0.0038(13) -0.0009(12) -0.0017(12)
C1 0.0200(19) 0.023(2) 0.0227(19) -0.0018(16) 0.0022(15) -0.0060(15)
C4 0.027(2) 0.021(2) 0.028(2) -0.0088(17) 0.0014(16) 0.0017(16)
C3 0.036(2) 0.0177(19) 0.030(2) -0.0087(17) -0.0007(18) -0.0024(17)
C2 0.028(2) 0.023(2) 0.027(2) -0.0046(17) 0.0020(17) -0.0096(17)
C5 0.0194(18) 0.0200(18) 0.0197(18) -0.0053(15) 0.0007(14) -0.0023(14)
Cl7 0.0314(5) 0.0248(5) 0.0260(5) -0.0061(4) -0.0039(4) -0.0081(4)
Na2 0.0283(9) 0.0370(10) 0.0317(10) -0.0106(8) -0.0062(8) -0.0009(8)
Na1 0.0415(12) 0.0622(15) 0.0407(12) -0.0224(11) 0.0059(9) -0.0219(11)
O2 0.0198(13) 0.0150(13) 0.0192(13) 0.0006(10) 0.0010(10) -0.0003(10)
N2 0.0211(16) 0.0139(14) 0.0169(15) -0.0013(12) 0.0025(12) -0.0016(12)
O6 0.036(2) 0.048(2) 0.039(2) -0.0108(18) -0.0034(16) -0.0166(17)
O5 0.0308(18) 0.0266(17) 0.0340(18) 0.0001(14) -0.0028(14) 0.0031(14)
O1 0.0176(13) 0.0213(14) 0.0242(14) -0.0067(11) 0.0023(11) -0.0048(11)
C13 0.0235(19) 0.0180(18) 0.0150(17) -0.0032(14) 0.0002(14) -0.0032(15)
C11 0.032(2) 0.025(2) 0.022(2) -0.0039(17) 0.0071(17) -0.0098(18)
C10 0.034(2) 0.0200(19) 0.0185(19) 0.0001(15) -0.0006(16) -0.0035(17)
C14 0.0181(17) 0.0173(18) 0.0198(18) -0.0018(14) 0.0008(14) 0.0006(14)
C6 0.0159(17) 0.0193(18) 0.027(2) -0.0095(16) 0.0031(15) -0.0012(14)
C9 0.025(2) 0.0186(18) 0.0203(19) -0.0018(15) -0.0009(15) -0.0011(15)
C12 0.022(2) 0.025(2) 0.025(2) -0.0030(17) 0.0040(16) -0.0044(16)
C15 0.025(2) 0.032(2) 0.028(2) 0.0024(18) -0.0072(17) -0.0063(18)
O4 0.0377(19) 0.0301(17) 0.0273(17) -0.0099(14) -0.0086(14) 0.0042(14)
O7 0.062(3) 0.056(3) 0.047(3) -0.010(2) -0.012(2) -0.016(2)
C16 0.029(2) 0.021(2) 0.031(2) -0.0070(17) 0.0066(17) 0.0030(17)
C8 0.024(2) 0.029(2) 0.056(3) -0.012(2) -0.014(2) -0.0016(18)
C7 0.035(2) 0.034(2) 0.029(2) -0.0129(19) 0.0146(19) -0.010(2)

loop_
_atom_type_symbol
_atom_type_description
_atom_type_scat_dispersion_real
_atom_type_scat_dispersion_imag
_atom_type_scat_source
C C 0.0033 0.0016 'International Tables Vol C Tables 4.2.6.8 and 6.1.1.4'
H H 0.0000 0.0000 'International Tables Vol C Tables 4.2.6.8 and 6.1.1.4'
Cl Cl 0.1484 0.1585 'International Tables Vol C Tables 4.2.6.8 and 6.1.1.4'
Ir Ir -1.4442 7.9887 'International Tables Vol C Tables 4.2.6.8 and 6.1.1.4'
N N 0.0061 0.0033 'International Tables Vol C Tables 4.2.6.8 and 6.1.1.4'
Na Na 0.0362 0.0249 'International Tables Vol C Tables 4.2.6.8 and 6.1.1.4'
O O 0.0106 0.0060 'International Tables Vol C Tables 4.2.6.8 and 6.1.1.4'

loop_
_geom_angle_atom_site_label_1
_geom_angle_atom_site_label_2
_geom_angle_atom_site_label_3
_geom_angle
_geom_angle_site_symmetry_1
_geom_angle_site_symmetry_3
Na2 O3 H3A 114(5) . .
Na2 O3 H3B 113(4) . .
H3A O3 H3B 104(6) . .
O1 Ir1 N1 82.74(13) . .
O1 Ir1 Cl3 91.41(9) . .
N1 Ir1 Cl3 89.75(10) . .
O1 Ir1 Cl2 178.31(9) . .
N1 Ir1 Cl2 97.18(10) . .
Cl3 Ir1 Cl2 90.27(4) . .
O1 Ir1 Cl4 88.85(9) . .
N1 Ir1 Cl4 88.49(10) . .
Cl3 Ir1 Cl4 178.18(4) . .
Cl2 Ir1 Cl4 89.47(4) . .
O1 Ir1 Cl1 91.66(9) . .
N1 Ir1 Cl1 174.39(10) . .
Cl3 Ir1 Cl1 90.41(4) . .
Cl2 Ir1 Cl1 88.43(4) . .
Cl4 Ir1 Cl1 91.38(4) . .
O1 Ir1 Na1 38.75(9) . .
N1 Ir1 Na1 121.17(10) . .
Cl3 Ir1 Na1 95.77(5) . .
Cl2 Ir1 Na1 141.10(5) . .
Cl4 Ir1 Na1 85.56(5) . .
Cl1 Ir1 Na1 53.24(5) . .
O2 Ir2 N2 82.71(12) . .
O2 Ir2 Cl6 178.32(9) . .
N2 Ir2 Cl6 95.61(9) . .
O2 Ir2 Cl8 89.03(9) . .
N2 Ir2 Cl8 87.66(10) . .
Cl6 Ir2 Cl8 90.94(4) . .
O2 Ir2 Cl7 90.69(9) . .
N2 Ir2 Cl7 90.39(10) . .
Cl6 Ir2 Cl7 89.28(4) . .
Cl8 Ir2 Cl7 178.05(4) . .
O2 Ir2 Cl5 91.18(8) . .
N2 Ir2 Cl5 173.79(10) . .
Cl6 Ir2 Cl5 90.50(4) . .
Cl8 Ir2 Cl5 91.19(4) . .
Cl7 Ir2 Cl5 90.75(4) . .
O2 Ir2 Na2 41.61(9) . .
N2 Ir2 Na2 124.27(10) . .
Cl6 Ir2 Na2 140.07(4) . .
Cl8 Ir2 Na2 89.03(4) . .
Cl7 Ir2 Na2 92.04(4) . .
Cl5 Ir2 Na2 49.58(4) . .
Ir1 Cl1 Na2 110.68(6) . .
Ir1 Cl1 Na1 86.39(6) . .
Na2 Cl1 Na1 160.15(8) . .
Ir2 Cl5 Na2 90.87(5) . .
C1 N1 C5 120.9(4) . .
C1 N1 Ir1 125.3(3) . .
C5 N1 Ir1 113.8(3) . .
N1 C1 C2 121.2(4) . .
N1 C1 H1 119.4 . .
C2 C1 H1 119.4 . .
C3 C4 C5 119.7(4) . .
C3 C4 H4 120.1 . .
C5 C4 H4 120.1 . .
C4 C3 C2 119.1(4) . .
C4 C3 H3 120.4 . .
C2 C3 H3 120.4 . .
C1 C2 C3 118.9(4) . .
C1 C2 H2 120.5 . .
C3 C2 H2 120.5 . .
N1 C5 C4 120.1(4) . .
N1 C5 C6 116.3(3) . .
C4 C5 C6 123.6(4) . .
O5 Na2 O3 114.71(14) . .
O5 Na2 O4 156.40(15) . .
O3 Na2 O4 87.85(14) . .
O5 Na2 O2 79.23(12) . .
O3 Na2 O2 154.54(14) . .
O4 Na2 O2 77.23(12) . .
O5 Na2 Cl1 93.58(10) . .
O3 Na2 Cl1 107.98(11) . .
O4 Na2 Cl1 85.31(10) . .
O2 Na2 Cl1 91.44(9) . .
O5 Na2 Cl5 81.25(10) . .
O3 Na2 Cl5 91.14(11) . .
O4 Na2 Cl5 91.97(10) . .
O2 Na2 Cl5 69.19(8) . .
Cl1 Na2 Cl5 160.53(9) . .
O5 Na2 Ir2 78.69(9) . .
O3 Na2 Ir2 128.46(11) . .
O4 Na2 Ir2 81.73(9) . .
O2 Na2 Ir2 29.66(6) . .
Cl1 Na2 Ir2 121.09(7) . .
Cl5 Na2 Ir2 39.55(3) . .
O5 Na2 Na1 36.38(10) . 1_655
O3 Na2 Na1 81.34(10) . 1_655
O4 Na2 Na1 155.51(12) . 1_655
O2 Na2 Na1 103.96(9) . 1_655
Cl1 Na2 Na1 118.90(7) . 1_655
Cl5 Na2 Na1 66.50(6) . 1_655
Ir2 Na2 Na1 87.88(5) . 1_655
O5 Na2 H5B 17.7(8) . .
O3 Na2 H5B 118.4(14) . .
O4 Na2 H5B 151.2(12) . .
O2 Na2 H5B 81.6(14) . .
Cl1 Na2 H5B 75.9(8) . .
Cl5 Na2 H5B 98.5(8) . .
Ir2 Na2 H5B 89.4(12) . .
Na1 Na2 H5B 49.7(10) 1_655 .
O5 Na2 H4B 139.4(8) . .
O3 Na2 H4B 101.4(11) . .
O4 Na2 H4B 18.0(7) . .
O2 Na2 H4B 60.4(9) . .
Cl1 Na2 H4B 92.4(13) . .
Cl5 Na2 H4B 79.9(12) . .
Ir2 Na2 H4B 64.0(8) . .
Na1 Na2 H4B 146.4(11) 1_655 .
H5B Na2 H4B 140.2(18) . .
O7 Na1 O6 162.8(2) . .
O7 Na1 O5 84.35(17) . 1_455
O6 Na1 O5 105.75(15) . 1_455
O7 Na1 O1 85.23(15) . .
O6 Na1 O1 97.20(14) . .
O5 Na1 O1 132.91(15) 1_455 .
O7 Na1 Cl1 89.04(15) . .
O6 Na1 Cl1 75.95(12) . .
O5 Na1 Cl1 155.27(14) 1_455 .
O1 Na1 Cl1 69.85(9) . .
O7 Na1 Ir1 89.20(14) . .
O6 Na1 Ir1 84.81(11) . .
O5 Na1 Ir1 162.31(13) 1_455 .
O1 Na1 Ir1 29.72(7) . .
Cl1 Na1 Ir1 40.36(3) . .
O7 Na1 Na2 114.37(14) . 1_455
O6 Na1 Na2 71.20(11) . 1_455
O5 Na1 Na2 36.66(10) 1_455 1_455
O1 Na1 Na2 149.44(12) . 1_455
Cl1 Na1 Na2 130.21(8) . 1_455
Ir1 Na1 Na2 155.92(7) . 1_455
C14 O2 Ir2 116.7(2) . .
C14 O2 Na2 134.5(2) . .
Ir2 O2 Na2 108.73(12) . .
C9 N2 C13 120.3(3) . .
C9 N2 Ir2 125.7(3) . .
C13 N2 Ir2 113.8(2) . .
Na1 O6 H6A 109(5) . .
Na1 O6 H6B 125(5) . .
H6A O6 H6B 104(6) . .
Na1 O5 Na2 106.96(16) 1_655 .
Na1 O5 H5A 109(4) 1_655 .
Na2 O5 H5A 108(4) . .
Na1 O5 H5B 124(5) 1_655 .
Na2 O5 H5B 102(5) . .
H5A O5 H5B 105(6) . .
C6 O1 Ir1 116.6(2) . .
C6 O1 Na1 131.4(2) . .
Ir1 O1 Na1 111.53(14) . .
N2 C13 C12 120.4(4) . .
N2 C13 C14 116.4(3) . .
C12 C13 C14 123.2(4) . .
C12 C11 C10 119.1(4) . .
C12 C11 H11 120.5 . .
C10 C11 H11 120.5 . .
C9 C10 C11 119.0(4) . .
C9 C10 H10 120.5 . .
C11 C10 H10 120.5 . .
O2 C14 C13 109.9(3) . .
O2 C14 C15 107.6(3) . .
C13 C14 C15 110.6(3) . .
O2 C14 C16 107.6(3) . .
C13 C14 C16 109.2(3) . .
C15 C14 C16 111.9(4) . .
O1 C6 C5 110.4(3) . .
O1 C6 C8 107.1(3) . .
C5 C6 C8 111.0(4) . .
O1 C6 C7 107.0(3) . .
C5 C6 C7 109.8(3) . .
C8 C6 C7 111.5(4) . .
N2 C9 C10 121.2(4) . .
N2 C9 H9 119.4 . .
C10 C9 H9 119.4 . .
C11 C12 C13 119.9(4) . .
C11 C12 H12 120.1 . .
C13 C12 H12 120.1 . .
C14 C15 H15A 109.5 . .
C14 C15 H15B 109.5 . .
H15A C15 H15B 109.5 . .
C14 C15 H15C 109.5 . .
H15A C15 H15C 109.5 . .
H15B C15 H15C 109.5 . .
Na2 O4 H4A 120(5) . .
Na2 O4 H4B 98(5) . .
H4A O4 H4B 101(6) . .
Na1 O7 H7D 117(5) . .
Na1 O7 H7E 120(4) . .
H7D O7 H7E 115(6) . .
C14 C16 H16A 109.5 . .
C14 C16 H16B 109.5 . .
H16A C16 H16B 109.5 . .
C14 C16 H16C 109.5 . .
H16A C16 H16C 109.5 . .
H16B C16 H16C 109.5 . .
C6 C8 H8A 109.5 . .
C6 C8 H8B 109.5 . .
H8A C8 H8B 109.5 . .
C6 C8 H8C 109.5 . .
H8A C8 H8C 109.5 . .
H8B C8 H8C 109.5 . .
C6 C7 H7A 109.5 . .
C6 C7 H7B 109.5 . .
H7A C7 H7B 109.5 . .
C6 C7 H7C 109.5 . .
H7A C7 H7C 109.5 . .
H7B C7 H7C 109.5 . .

loop_
_geom_bond_atom_site_label_1
_geom_bond_atom_site_label_2
_geom_bond_distance
_geom_bond_site_symmetry_2
O3 Na2 2.395(4) .
O3 H3A 0.84(2) .
O3 H3B 0.84(2) .
Ir1 O1 1.930(3) .
Ir1 N1 2.025(3) .
Ir1 Cl3 2.3281(10) .
Ir1 Cl2 2.3295(10) .
Ir1 Cl4 2.3355(10) .
Ir1 Cl1 2.3504(10) .
Ir1 Na1 3.622(2) .
Ir2 O2 1.934(3) .
Ir2 N2 2.030(3) .
Ir2 Cl6 2.3195(10) .
Ir2 Cl8 2.3312(10) .
Ir2 Cl7 2.3401(11) .
Ir2 Cl5 2.3574(10) .
Ir2 Na2 3.7020(19) .
Cl1 Na2 2.819(2) .
Cl1 Na1 2.908(2) .
Cl5 Na2 2.819(2) .
N1 C1 1.340(5) .
N1 C5 1.345(5) .
C1 C2 1.376(6) .
C1 H1 0.9500 .
C4 C3 1.376(6) .
C4 C5 1.390(6) .
C4 H4 0.9500 .
C3 C2 1.397(6) .
C3 H3 0.9500 .
C2 H2 0.9500 .
C5 C6 1.512(6) .
Na2 O5 2.381(4) .
Na2 O4 2.409(4) .
Na2 O2 2.596(3) .
Na2 Na1 3.814(3) 1_655
Na2 H5B 2.68(6) .
Na2 H4B 2.66(6) .
Na1 O7 2.285(5) .
Na1 O6 2.297(4) .
Na1 O5 2.365(4) 1_455
Na1 O1 2.437(4) .
Na1 Na2 3.814(3) 1_455
O2 C14 1.446(5) .
N2 C9 1.345(5) .
N2 C13 1.346(5) .
O6 H6A 0.85(2) .
O6 H6B 0.845(19) .
O5 Na1 2.365(4) 1_655
O5 H5A 0.839(19) .
O5 H5B 0.833(19) .
O1 C6 1.437(5) .
C13 C12 1.381(6) .
C13 C14 1.519(5) .
C11 C12 1.379(6) .
C11 C10 1.384(6) .
C11 H11 0.9500 .
C10 C9 1.381(6) .
C10 H10 0.9500 .
C14 C15 1.524(6) .
C14 C16 1.531(6) .
C6 C8 1.529(6) .
C6 C7 1.535(6) .
C9 H9 0.9500 .
C12 H12 0.9500 .
C15 H15A 0.9800 .
C15 H15B 0.9800 .
C15 H15C 0.9800 .
O4 H4A 0.84(2) .
O4 H4B 0.831(19) .
O7 H7D 0.85(2) .
O7 H7E 0.85(2) .
C16 H16A 0.9800 .
C16 H16B 0.9800 .
C16 H16C 0.9800 .
C8 H8A 0.9800 .
C8 H8B 0.9800 .
C8 H8C 0.9800 .
C7 H7A 0.9800 .
C7 H7B 0.9800 .
C7 H7C 0.9800 .
